data_1524100
loop_
_publ_author_name
'Brixner, L.H.'
'Chen, H.-Y.'

_publ_section_title
;
 On the structural and luminescent properties of the In Ta(1-x) Nb(x) O4
 system
;
_journal_name_full 'Materials Research Bulletin'
_journal_page_first 607
_journal_page_last 612
_journal_volume 15
_journal_year 1980
_chemical_formula_sum 'In Nb O4'
_space_group_IT_number 13
_symmetry_space_group_name_Hall '-P 2ya'
_symmetry_space_group_name_H-M 'P 1 2/a 1'
_cell_angle_alpha 90
_cell_angle_beta 91.13
_cell_angle_gamma 90
_cell_formula_units_Z 2
_cell_length_a 5.144
_cell_length_b 5.7709
_cell_length_c 4.8355
_cell_volume 143.516
_citation_journal_id_ASTM MRBUAC
_cod_data_source_file Brixner_MRBUAC_1980_432.cif
_cod_data_source_block In1Nb1O4
_cod_original_cell_volume 143.5164
_cod_original_sg_symbol_Hall '-P 2yc (z,y,-x)'
_cod_original_formula_sum 'In1 Nb1 O4'
_cod_database_code 1524100

loop_
_symmetry_equiv_pos_as_xyz
x,y,z
-x+1/2,y,-z
-x,-y,-z
x-1/2,-y,z

loop_
_atom_site_label
_atom_site_type_symbol
_atom_site_fract_x
_atom_site_fract_y
_atom_site_fract_z
_atom_site_occupancy
_atom_site_U_iso_or_equiv
In1 In+3 0.25 0.3175 0.5 1 0.0
Nb1 Nb+5 0.25 0.8221 0 1 0.0
O2 O-2 0.901 0.382 0.26 1 0.0
O1 O-2 0.438 0.102 0.217 1 0.0
